data_4062664
_journal_name_full Organometallics
_journal_paper_doi 10.1021/om0400301
_journal_year 2004
_chemical_formula_sum 'C26 H35 N O10 Os3 Sn'
_chemical_formula_weight 1210.84
_space_group_IT_number 15
_symmetry_cell_setting monoclinic
_symmetry_space_group_name_Hall '-C 2yc'
_symmetry_space_group_name_H-M 'C 1 2/c 1'
_cell_angle_alpha 90.00
_cell_angle_beta 114.094(8)
_cell_angle_gamma 90.00
_cell_formula_units_Z 8
_cell_length_a 38.345(13)
_cell_length_b 11.269(4)
_cell_length_c 17.707(6)
_cell_measurement_temperature 293(2)
_cell_volume 6985(4)
_diffrn_ambient_temperature 293(2)
_exptl_crystal_density_diffrn 2.303
_cod_depositor_comments
;
The following automatic conversions were performed:
'_symmetry_cell_setting' value 'Monoclinic' changed to 'monoclinic'
according to '/home/saulius/struct/CIF-dictionaries/cif_core.dic'
dictionary named 'cif_core.dic' version 2.4.1 from 2010-06-29.

Automatic conversion script
Id: cif_fix_enum 1527 2010-12-29 10:47:43Z saulius 
;
_cod_original_sg_symbol_H-M 'C 2/c'
_cod_database_code 4062664

loop_
_symmetry_equiv_pos_as_xyz
'x, y, z'
'-x, y, -z+1/2'
'x+1/2, y+1/2, z'
'-x+1/2, y+1/2, -z+1/2'
'-x, -y, -z'
'x, -y, z-1/2'
'-x+1/2, -y+1/2, -z'
'x+1/2, -y+1/2, z-1/2'

loop_
_atom_site_label
_atom_site_type_symbol
_atom_site_fract_x
_atom_site_fract_y
_atom_site_fract_z
_atom_site_U_iso_or_equiv
_atom_site_adp_type
_atom_site_occupancy
_atom_site_symmetry_multiplicity
_atom_site_calc_flag
_atom_site_refinement_flags
_atom_site_disorder_assembly
_atom_site_disorder_group
Os1 Os 0.144496(16) 0.84192(5) 0.22436(3) 0.05258(16) Uani 1 1 d . . .
H1 H 0.1387 0.8843 0.3204 0.080 Uiso 1 1 d R . .
Os2 Os 0.184597(14) 0.94425(4) 0.39747(3) 0.04576(15) Uani 1 1 d . . .
Os3 Os 0.219222(16) 0.94557(5) 0.28019(3) 0.05771(17) Uani 1 1 d . . .
Sn1 Sn 0.07777(3) 0.74044(10) 0.20468(6) 0.0745(3) Uani 1 1 d . B .
N1 N 0.1598(3) 1.1212(9) 0.3634(6) 0.058(3) Uani 1 1 d . . .
O1 O 0.1742(3) 0.5912(8) 0.2808(6) 0.089(3) Uani 1 1 d . . .
O2 O 0.0973(3) 1.0650(9) 0.1461(7) 0.108(4) Uani 1 1 d . . .
O3 O 0.1333(4) 0.7702(10) 0.0514(6) 0.113(4) Uani 1 1 d . . .
O4 O 0.2102(3) 0.6943(8) 0.4578(5) 0.072(3) Uani 1 1 d . . .
O5 O 0.1474(3) 0.9443(9) 0.5195(6) 0.092(3) Uani 1 1 d . . .
O6 O 0.2610(3) 1.0520(8) 0.5094(6) 0.079(3) Uani 1 1 d . . .
O7 O 0.2564(3) 0.7057(9) 0.3544(6) 0.089(3) Uani 1 1 d . . .
O8 O 0.1751(3) 1.1751(9) 0.2072(6) 0.093(4) Uani 1 1 d . . .
O9 O 0.2252(4) 0.8767(11) 0.1201(7) 0.132(5) Uani 1 1 d . . .
O10 O 0.2923(4) 1.0852(11) 0.3652(9) 0.128(5) Uani 1 1 d . . .
C1 C 0.1643(4) 0.6850(12) 0.2628(8) 0.059(4) Uani 1 1 d . . .
C2 C 0.1151(4) 0.9831(13) 0.1768(8) 0.069(4) Uani 1 1 d . . .
C3 C 0.1372(4) 0.7959(12) 0.1164(9) 0.077(4) Uani 1 1 d . . .
C4 C 0.2016(4) 0.7889(12) 0.4330(8) 0.055(3) Uani 1 1 d . . .
C5 C 0.1603(4) 0.9452(11) 0.4727(8) 0.061(4) Uani 1 1 d . . .
C6 C 0.2323(5) 1.0129(11) 0.4677(8) 0.058(4) Uani 1 1 d . . .
C7 C 0.2410(4) 0.7942(13) 0.3268(8) 0.064(4) Uani 1 1 d . . .
C8 C 0.1896(4) 1.0878(14) 0.2341(9) 0.071(4) Uani 1 1 d . . .
C9 C 0.2228(5) 0.9066(13) 0.1805(10) 0.085(5) Uani 1 1 d . . .
C10 C 0.2649(5) 1.0324(14) 0.3339(11) 0.085(5) Uani 1 1 d . . .
C11 C 0.1809(4) 1.2274(12) 0.3908(9) 0.083(5) Uani 1 1 d . . .
H11A H 0.2007 1.2325 0.3702 0.080 Uiso 1 1 calc R . .
H11B H 0.1929 1.2298 0.4508 0.080 Uiso 1 1 calc R . .
C12 C 0.1533(6) 1.3275(14) 0.3580(12) 0.123(7) Uani 1 1 d . . .
H12A H 0.1573 1.3680 0.3137 0.080 Uiso 1 1 calc R . .
H12B H 0.1565 1.3843 0.4014 0.080 Uiso 1 1 calc R . .
C13 C 0.1145(5) 1.2734(14) 0.3264(11) 0.100(6) Uani 1 1 d . . .
H13A H 0.1010 1.2955 0.3601 0.080 Uiso 1 1 calc R . .
H13B H 0.0994 1.2954 0.2693 0.080 Uiso 1 1 calc R . .
C14 C 0.1242(4) 1.1460(13) 0.3343(9) 0.078(5) Uani 1 1 d . . .
H14 H 0.1056 1.0873 0.3191 0.080 Uiso 1 1 calc R . .
C15 C 0.0720(6) 0.7216(16) 0.3165(11) 0.125(7) Uani 1 1 d . . .
H15A H 0.0730 0.8000 0.3399 0.080 Uiso 1 1 calc R . .
H15B H 0.0469 0.6892 0.3045 0.080 Uiso 1 1 calc R . .
C16 C 0.1001(5) 0.6472(19) 0.3795(11) 0.121(7) Uani 1 1 d . . .
H16A H 0.1254 0.6765 0.3894 0.080 Uiso 1 1 calc R . .
H16B H 0.0981 0.5673 0.3578 0.080 Uiso 1 1 calc R . .
C17 C 0.0967(8) 0.641(3) 0.4610(15) 0.214(15) Uani 1 1 d . . .
H17A H 0.0944 0.7215 0.4781 0.080 Uiso 1 1 calc R . .
H17B H 0.0732 0.5999 0.4525 0.080 Uiso 1 1 calc R . .
C18 C 0.1243(8) 0.590(2) 0.5206(16) 0.247(18) Uani 1 1 d . . .
H18A H 0.1255 0.5079 0.5070 0.080 Uiso 1 1 calc R . .
H18B H 0.1201 0.5950 0.5704 0.080 Uiso 1 1 calc R . .
H18C H 0.1480 0.6282 0.5290 0.080 Uiso 1 1 calc R . .
C19 C 0.0706(6) 0.5631(15) 0.1531(12) 0.131(7) Uani 1 1 d D . .
H19A H 0.0682 0.5643 0.0964 0.080 Uiso 1 1 calc R A 1
H19B H 0.0917 0.5118 0.1859 0.080 Uiso 1 1 calc R A 1
C20 C 0.0250(12) 0.515(4) 0.159(3) 0.132(17) Uiso 0.50 1 d PD B 1
H20A H 0.0296 0.5017 0.2162 0.080 Uiso 0.50 1 calc PR B 1
H20B H 0.0063 0.5784 0.1378 0.080 Uiso 0.50 1 calc PR B 1
C21 C 0.012(3) 0.424(8) 0.118(7) 0.37(8) Uiso 0.50 1 d PD B 1
H21A H 0.0323 0.3651 0.1359 0.080 Uiso 0.50 1 calc PR B 1
H21B H 0.0059 0.4414 0.0608 0.080 Uiso 0.50 1 calc PR B 1
C22 C -0.0187(13) 0.374(5) 0.123(3) 0.19(2) Uiso 0.50 1 d P B 1
H22A H -0.0169 0.3794 0.1784 0.080 Uiso 0.50 1 calc PR B 1
H22B H -0.0200 0.2917 0.1072 0.080 Uiso 0.50 1 calc PR B 1
H22C H -0.0413 0.4141 0.0859 0.080 Uiso 0.50 1 calc PR B 1
C20B C 0.0401(13) 0.496(4) 0.138(3) 0.108(13) Uiso 0.50 1 d P B 2
H20C H 0.0183 0.5438 0.1031 0.080 Uiso 0.50 1 calc PR B 2
H20D H 0.0380 0.4863 0.1900 0.080 Uiso 0.50 1 calc PR B 2
C21B C 0.035(2) 0.391(6) 0.104(5) 0.27(4) Uiso 0.50 1 d P B 2
H21C H 0.0265 0.4021 0.0446 0.080 Uiso 0.50 1 calc PR B 2
H21D H 0.0590 0.3508 0.1241 0.080 Uiso 0.50 1 calc PR B 2
C22B C 0.011(2) 0.324(6) 0.114(4) 0.31(4) Uiso 0.50 1 d P B 2
H22D H 0.0190 0.3092 0.1718 0.080 Uiso 0.50 1 calc PR B 2
H22E H 0.0101 0.2504 0.0856 0.080 Uiso 0.50 1 calc PR B 2
H22F H -0.0136 0.3605 0.0917 0.080 Uiso 0.50 1 calc PR B 2
C23 C 0.0258(7) 0.8345(19) 0.1168(13) 0.161(10) Uani 1 1 d . . .
H23A H 0.0317 0.8705 0.0736 0.080 Uiso 1 1 calc R B 1
H23B H 0.0058 0.7764 0.0907 0.080 Uiso 1 1 calc R B 1
C24 C 0.0122(8) 0.920(3) 0.1516(16) 0.118(9) Uiso 0.75 1 d P B 1
H24A H 0.0298 0.9857 0.1713 0.080 Uiso 0.75 1 calc PR B 1
H24B H 0.0069 0.8883 0.1968 0.080 Uiso 0.75 1 calc PR B 1
C25 C -0.0318(12) 0.962(4) 0.063(2) 0.181(18) Uiso 0.75 1 d P B 1
H25A H -0.0278 0.9933 0.0165 0.080 Uiso 0.75 1 calc PR B 1
H25B H -0.0516 0.9024 0.0466 0.080 Uiso 0.75 1 calc PR B 1
C26 C -0.0361(14) 1.062(4) 0.123(2) 0.30(3) Uiso 0.75 1 d P B 1
H26A H -0.0564 1.0404 0.1392 0.080 Uiso 0.75 1 calc PR B 1
H26B H -0.0420 1.1367 0.0948 0.080 Uiso 0.75 1 calc PR B 1
H26C H -0.0126 1.0686 0.1717 0.080 Uiso 0.75 1 calc PR B 1
C24B C -0.012(3) 0.869(10) 0.077(7) 0.20(5) Uiso 0.25 1 d P B 2
H24C H -0.0195 0.8636 0.0180 0.080 Uiso 0.25 1 calc PR B 2
H24D H -0.0276 0.8136 0.0918 0.080 Uiso 0.25 1 calc PR B 2
C25B C -0.021(3) 1.002(8) 0.099(7) 0.11(3) Uiso 0.25 1 d P B 2
H25C H -0.0057 1.0144 0.1579 0.080 Uiso 0.25 1 calc PR B 2
H25D H -0.0114 1.0568 0.0698 0.080 Uiso 0.25 1 calc PR B 2
C26B C -0.0513(19) 1.027(6) 0.086(4) 0.073(18) Uiso 0.25 1 d P B 2
H26D H -0.0657 0.9571 0.0849 0.080 Uiso 0.25 1 calc PR B 2
H26E H -0.0625 1.0657 0.0328 0.080 Uiso 0.25 1 calc PR B 2
H26F H -0.0516 1.0802 0.1278 0.080 Uiso 0.25 1 calc PR B 2

loop_
_atom_site_aniso_label
_atom_site_aniso_U_11
_atom_site_aniso_U_22
_atom_site_aniso_U_33
_atom_site_aniso_U_23
_atom_site_aniso_U_13
_atom_site_aniso_U_12
Os1 0.0585(4) 0.0506(3) 0.0468(3) 0.0034(3) 0.0197(3) 0.0030(3)
Os2 0.0503(3) 0.0444(3) 0.0447(3) 0.0031(2) 0.0217(3) 0.0018(3)
Os3 0.0613(4) 0.0637(4) 0.0572(3) 0.0064(3) 0.0335(3) 0.0001(3)
Sn1 0.0607(7) 0.0814(7) 0.0766(7) 0.0014(6) 0.0230(6) -0.0045(6)
N1 0.074(9) 0.045(7) 0.057(7) -0.004(5) 0.031(7) -0.005(6)
O1 0.117(10) 0.052(6) 0.101(8) 0.005(6) 0.049(7) 0.014(6)
O2 0.115(11) 0.086(8) 0.098(8) 0.029(7) 0.018(8) 0.035(7)
O3 0.162(13) 0.125(10) 0.055(7) -0.013(7) 0.047(8) 0.012(8)
O4 0.083(8) 0.051(6) 0.073(6) 0.017(5) 0.022(6) 0.013(5)
O5 0.118(10) 0.096(8) 0.094(8) -0.003(7) 0.075(8) -0.002(7)
O6 0.066(7) 0.074(7) 0.088(7) -0.024(6) 0.021(6) -0.015(6)
O7 0.092(9) 0.093(8) 0.092(8) 0.018(7) 0.048(7) 0.036(7)
O8 0.121(10) 0.072(7) 0.097(8) 0.034(6) 0.057(8) 0.017(7)
O9 0.186(14) 0.156(12) 0.095(9) 0.003(8) 0.101(10) 0.012(10)
O10 0.086(10) 0.135(11) 0.165(13) 0.004(9) 0.053(10) -0.047(8)
C1 0.068(10) 0.050(9) 0.057(8) 0.002(7) 0.024(8) 0.000(7)
C2 0.078(12) 0.065(10) 0.053(9) -0.001(8) 0.016(9) 0.002(8)
C3 0.082(12) 0.064(10) 0.067(10) 0.010(8) 0.014(10) 0.018(8)
C4 0.061(10) 0.059(9) 0.058(8) -0.003(7) 0.037(8) -0.004(7)
C5 0.065(10) 0.052(8) 0.065(9) -0.003(8) 0.028(8) 0.001(8)
C6 0.080(12) 0.046(8) 0.050(8) -0.001(7) 0.029(9) 0.003(8)
C7 0.057(10) 0.086(11) 0.061(9) -0.002(8) 0.037(8) 0.000(8)
C8 0.063(11) 0.081(12) 0.076(10) 0.016(9) 0.034(9) 0.007(9)
C9 0.095(14) 0.077(11) 0.081(11) 0.020(9) 0.033(11) -0.001(9)
C10 0.081(13) 0.087(12) 0.112(14) 0.013(10) 0.064(12) -0.002(10)
C11 0.103(14) 0.064(10) 0.084(11) 0.003(9) 0.039(10) -0.004(10)
C12 0.16(2) 0.058(11) 0.143(17) 0.027(11) 0.051(16) 0.046(13)
C13 0.083(14) 0.088(13) 0.125(15) 0.005(11) 0.036(12) 0.025(11)
C14 0.051(10) 0.058(10) 0.115(13) -0.001(9) 0.021(10) 0.016(8)
C15 0.109(17) 0.118(15) 0.142(18) 0.021(14) 0.045(15) -0.009(13)
C16 0.109(17) 0.165(19) 0.098(14) 0.035(14) 0.053(13) -0.027(15)
C17 0.21(3) 0.22(3) 0.19(3) 0.12(2) 0.05(3) -0.01(3)
C18 0.32(5) 0.26(4) 0.25(4) 0.11(3) 0.21(4) 0.00(3)
C19 0.138(19) 0.111(15) 0.123(16) -0.026(13) 0.032(14) -0.033(14)
C23 0.14(2) 0.16(2) 0.134(19) 0.035(18) 0.011(17) -0.037(18)

loop_
_geom_bond_atom_site_label_1
_geom_bond_atom_site_label_2
_geom_bond_distance
_geom_bond_site_symmetry_2
_geom_bond_publ_flag
Os1 C3 1.887(16) . ?
Os1 C2 1.933(15) . ?
Os1 C1 1.935(14) . ?
Os1 Sn1 2.6924(14) . ?
Os1 Os3 2.8704(12) . ?
Os1 Os2 3.0401(11) . ?
Os2 C4 1.884(14) . ?
Os2 C5 1.912(14) . ?
Os2 C6 1.906(16) . ?
Os2 N1 2.185(10) . ?
Os2 Os3 2.8856(10) . ?
Os3 C9 1.878(17) . ?
Os3 C10 1.891(18) . ?
Os3 C7 1.929(16) . ?
Os3 C8 1.941(15) . ?
Sn1 C15 2.091(17) . ?
Sn1 C19 2.168(16) . ?
Sn1 C23 2.23(2) . ?
N1 C14 1.277(15) . ?
N1 C11 1.415(15) . ?
O1 C1 1.124(13) . ?
O2 C2 1.144(14) . ?
O3 C3 1.137(15) . ?
O4 C4 1.150(13) . ?
O5 C5 1.125(14) . ?
O6 C6 1.134(14) . ?
O7 C7 1.162(14) . ?
O8 C8 1.135(14) . ?
O9 C9 1.161(16) . ?
O10 C10 1.134(17) . ?
C11 C12 1.493(18) . ?
C12 C13 1.49(2) . ?
C13 C14 1.476(18) . ?
C15 C16 1.46(2) . ?
C16 C17 1.50(3) . ?
C17 C18 1.29(3) . ?
C19 C20B 1.32(4) . ?
C19 C20 1.87(4) . ?
C20 C21 1.24(7) . ?
C21 C22 1.34(11) . ?
C20B C21B 1.30(7) . ?
C21B C22B 1.24(8) . ?
C23 C24 1.35(3) . ?
C23 C24B 1.38(12) . ?
C24 C25 1.83(5) . ?
C25 C26 1.60(5) . ?
C24B C25B 1.62(14) . ?
C25B C26B 1.13(10) . ?
